data_7238064
loop_
_publ_author_name
'Richard D. Chambers'
'Philip R. Hoskin'
'Graham Sandford'
'Dmitrii S. Yufit'
'Judith A. K. Howard'

_publ_section_title
;
 Polyhalogenated heterocyclic compounds. Part 47. Syntheses of
 multi-substituted pyridine derivatives from pentafluoropyridine
;
_journal_name_full 'Journal of the Chemical Society, Perkin Transactions 1'
_journal_page_first 2788
_journal_page_last 2795
_journal_paper_doi 10.1039/B105950P
_journal_year 2001
_chemical_formula_sum 'C14 H13 Br F8 N2 O'
_chemical_formula_weight 457.17
_chemical_melting_point 82.0(10)
_chemical_name_systematic
; 
4-[1-(trifluoromethyl)-1,2,2,2-tetrafluoroethyl]-
2-bromo-3-fluoro-5-methoxy-6-piperidylpyridine 
;
_space_group_IT_number 14
_space_group_name_Hall '-P 2ybc'
_space_group_name_H-M_alt 'P 1 21/c 1'
_symmetry_cell_setting monoclinic
_symmetry_space_group_name_H-M 'P 1 21/c 1'
_atom_sites_solution_hydrogens geom
_atom_sites_solution_primary direct
_atom_sites_solution_secondary difmap
_cell_angle_alpha 90.00
_cell_angle_beta 90.86(3)
_cell_angle_gamma 90.00
_cell_formula_units_Z 4
_cell_length_a 10.530(2)
_cell_length_b 13.802(3)
_cell_length_c 11.485(2)
_cell_measurement_reflns_used 997
_cell_measurement_temperature 120(2)
_cell_measurement_theta_max 20.8
_cell_measurement_theta_min 10.2
_cell_volume 1669.0(6)
_computing_cell_refinement 'Bruker SAINT'
_computing_data_collection 'Bruker SMART'
_computing_data_reduction 'Bruker SAINT'
_computing_molecular_graphics 'Bruker SHELXTL'
_computing_publication_material 'Bruker SHELXTL'
_computing_structure_refinement 'SHELXL-97 (Sheldrick, 1997)'
_computing_structure_solution 'SHELXS-97 (Sheldrick, 1990)'
_diffrn_ambient_temperature 120(1)
_diffrn_detector_area_resol_mean 8
_diffrn_measured_fraction_theta_full 0.999
_diffrn_measured_fraction_theta_max 0.999
_diffrn_measurement_device_type SMART
_diffrn_measurement_method \w-scan
_diffrn_radiation_monochromator graphite
_diffrn_radiation_source 'fine-focus sealed tube'
_diffrn_radiation_type MoK\a
_diffrn_radiation_wavelength 0.71073
_diffrn_reflns_av_R_equivalents 0.0278
_diffrn_reflns_av_sigmaI/netI 0.0192
_diffrn_reflns_limit_h_max 13
_diffrn_reflns_limit_h_min -13
_diffrn_reflns_limit_k_max 17
_diffrn_reflns_limit_k_min -16
_diffrn_reflns_limit_l_max 14
_diffrn_reflns_limit_l_min -14
_diffrn_reflns_number 17323
_diffrn_reflns_theta_full 27.50
_diffrn_reflns_theta_max 27.50
_diffrn_reflns_theta_min 1.93
_diffrn_standards_decay_% 0
_exptl_absorpt_coefficient_mu 2.553
_exptl_absorpt_correction_T_max 0.5794
_exptl_absorpt_correction_T_min 0.3503
_exptl_absorpt_correction_type multi-scan
_exptl_absorpt_process_details SADABS
_exptl_crystal_colour colourless
_exptl_crystal_density_diffrn 1.819
_exptl_crystal_density_method 'not measured'
_exptl_crystal_description block
_exptl_crystal_F_000 904
_exptl_crystal_size_max 0.52
_exptl_crystal_size_mid 0.45
_exptl_crystal_size_min 0.24
_refine_diff_density_max 2.249
_refine_diff_density_min -1.279
_refine_diff_density_rms 0.127
_refine_ls_extinction_coef 0.005(1)
_refine_ls_extinction_expression Fc^*^=kFc[1+0.001xFc^2^\l^3^/sin(2\q)]^-1/4^
_refine_ls_extinction_method SHELXL
_refine_ls_goodness_of_fit_ref 1.118
_refine_ls_hydrogen_treatment constr
_refine_ls_matrix_type full
_refine_ls_number_parameters 238
_refine_ls_number_reflns 3834
_refine_ls_number_restraints 0
_refine_ls_restrained_S_all 1.118
_refine_ls_R_factor_all 0.0827
_refine_ls_R_factor_gt 0.0692
_refine_ls_shift/su_max 0.002
_refine_ls_shift/su_mean 0.000
_refine_ls_structure_factor_coef Fsqd
_refine_ls_weighting_details 'calc w=1/[\s^2^(Fo^2^)+(0.0700P)^2^+8.0000P] where P=(Fo^2^+2Fc^2^)/3'
_refine_ls_weighting_scheme calc
_refine_ls_wR_factor_gt 0.1712
_refine_ls_wR_factor_ref 0.1802
_reflns_number_gt 3118
_reflns_number_total 3834
_reflns_threshold_expression >2sigma(I)
_cod_data_source_file b105950p.cif
_cod_data_source_block 187s
_cod_depositor_comments
;
The following automatic conversions were performed:

data item '_chemical_melting_point' value '81.1-83.0' was changed to
'82.0(10)' -- the average value was taken and precision was
estimated.

Automatic conversion script
Id: cif_fix_values 6909 2019-04-08 15:41:33Z antanas 
;
_cod_original_cell_volume 1669.1(6)
_cod_original_sg_symbol_H-M 'P 2~1~/c'
_cod_database_code 7238064

loop_
_symmetry_equiv_pos_as_xyz
'x, y, z'
'-x, y+1/2, -z+1/2'
'-x, -y, -z'
'x, -y-1/2, z-1/2'

loop_
_atom_site_label
_atom_site_type_symbol
_atom_site_fract_x
_atom_site_fract_y
_atom_site_fract_z
_atom_site_U_iso_or_equiv
_atom_site_adp_type
_atom_site_occupancy
_atom_site_symmetry_multiplicity
_atom_site_calc_flag
_atom_site_refinement_flags
_atom_site_disorder_assembly
_atom_site_disorder_group
Br1 Br 2.16671(5) 0.50691(4) 0.32714(4) 0.0394(2) Uani 1 1 d . . .
F1 F 1.9361(3) 0.3966(2) 0.3933(2) 0.0411(7) Uani 1 1 d . . .
O1 O 1.6669(3) 0.4920(3) 0.0762(3) 0.0392(9) Uani 1 1 d . . .
N1 N 1.9888(4) 0.5627(3) 0.1598(3) 0.0240(7) Uani 1 1 d . . .
N2 N 1.8556(3) 0.6335(3) 0.0172(3) 0.0237(7) Uani 1 1 d . . .
C1 C 2.0060(5) 0.5043(3) 0.2503(4) 0.0272(9) Uani 1 1 d . . .
C2 C 1.9121(5) 0.4460(3) 0.2942(4) 0.0308(10) Uani 1 1 d . . .
C3 C 1.7966(5) 0.4391(4) 0.2344(4) 0.0341(10) Uani 1 1 d . . .
C4 C 1.7789(5) 0.4987(3) 0.1358(4) 0.0300(10) Uani 1 1 d . . .
C5 C 1.8751(4) 0.5648(3) 0.1057(4) 0.0244(8) Uani 1 1 d . . .
C6 C 1.7490(5) 0.7008(4) 0.0391(4) 0.0329(10) Uani 1 1 d . . .
H6A H 1.7722 0.7450 0.1039 0.039 Uiso 1 1 calc R . .
H6B H 1.6732 0.6635 0.0622 0.039 Uiso 1 1 calc R . .
C7 C 1.7183(5) 0.7598(4) -0.0701(4) 0.0360(11) Uani 1 1 d . . .
H7A H 1.6491 0.8061 -0.0535 0.043 Uiso 1 1 calc R . .
H7B H 1.6886 0.7159 -0.1330 0.043 Uiso 1 1 calc R . .
C8 C 1.8358(5) 0.8156(3) -0.1107(4) 0.0325(10) Uani 1 1 d . . .
H8A H 1.8158 0.8504 -0.1840 0.039 Uiso 1 1 calc R . .
H8B H 1.8613 0.8639 -0.0511 0.039 Uiso 1 1 calc R . .
C9 C 1.9436(5) 0.7444(3) -0.1299(4) 0.0321(10) Uani 1 1 d . . .
H9A H 2.0210 0.7804 -0.1516 0.038 Uiso 1 1 calc R . .
H9B H 1.9208 0.7005 -0.1950 0.038 Uiso 1 1 calc R . .
C10 C 1.9710(4) 0.6846(3) -0.0201(4) 0.0266(9) Uani 1 1 d . . .
H10A H 2.0387 0.6369 -0.0361 0.032 Uiso 1 1 calc R . .
H10B H 2.0014 0.7279 0.0431 0.032 Uiso 1 1 calc R . .
C14 C 1.6750(5) 0.4708(4) -0.0472(5) 0.0403(12) Uani 1 1 d . . .
H14A H 1.5893 0.4671 -0.0813 0.060 Uiso 1 1 calc R . .
H14B H 1.7184 0.4086 -0.0579 0.060 Uiso 1 1 calc R . .
H14C H 1.7228 0.5222 -0.0858 0.060 Uiso 1 1 calc R . .
F2 F 1.7543(5) 0.2978(4) 0.3471(4) 0.0451(11) Uiso 0.70 1 d P . .
F3 F 1.7194(4) 0.2816(3) 0.0930(4) 0.0450(11) Uiso 0.70 1 d P . .
F4 F 1.5346(4) 0.3399(4) 0.1292(4) 0.0436(10) Uiso 0.70 1 d P . .
F5 F 1.6021(5) 0.2151(4) 0.2224(5) 0.0546(12) Uiso 0.70 1 d P . .
F6 F 1.5447(8) 0.5170(6) 0.2945(7) 0.076(2) Uiso 0.70 1 d P . .
F7 F 1.6514(6) 0.4510(5) 0.4422(5) 0.0573(17) Uiso 0.70 1 d P . .
F8 F 1.4987(8) 0.3684(7) 0.3805(7) 0.078(2) Uiso 0.70 1 d P . .
C11 C 1.6994(8) 0.3650(6) 0.2733(7) 0.0417(18) Uiso 0.80 1 d P . .
C12 C 1.6411(7) 0.2973(5) 0.1716(6) 0.0408(15) Uiso 0.80 1 d P . .
C13 C 1.6001(9) 0.4158(8) 0.3463(8) 0.053(2) Uiso 0.80 1 d P . .
F1D F 1.5778(12) 0.2350(9) 0.3059(11) 0.027(3) Uiso 0.20 1 d P . .
F2D F 1.7783(13) 0.2447(10) 0.2889(12) 0.032(3) Uiso 0.20 1 d P . .
F3D F 1.4740(16) 0.4149(13) 0.3958(14) 0.040(4) Uiso 0.20 1 d P . .
F4D F 1.704(2) 0.2960(16) 0.4344(19) 0.068(5) Uiso 0.20 1 d P . .
F5D F 1.706(2) 0.3895(18) 0.435(2) 0.070(6) Uiso 0.20 1 d P . .
F6D F 1.5376(8) 0.4793(7) 0.2838(8) 0.0348(18) Uiso 0.40 1 d P . .
F7D F 1.5206(15) 0.3328(13) 0.3771(13) 0.032(3) Uiso 0.20 1 d P . .
F8D F 1.481(2) 0.4176(19) 0.218(2) 0.029(5) Uiso 0.10 1 d P . .
F9D F 1.5641(19) 0.4532(16) 0.3323(18) 0.045(4) Uiso 0.20 1 d P . .
F10D F 1.6381(13) 0.4861(12) 0.4374(12) 0.024(3) Uiso 0.20 1 d P . .
C11D C 1.663(3) 0.390(2) 0.281(2) 0.032(6) Uiso 0.20 1 d P . .
C12D C 1.675(3) 0.284(2) 0.295(3) 0.046(6) Uiso 0.20 1 d P . .
C13D C 1.569(2) 0.3690(17) 0.175(2) 0.026(4) Uiso 0.20 1 d P . .

loop_
_atom_site_aniso_label
_atom_site_aniso_U_11
_atom_site_aniso_U_22
_atom_site_aniso_U_33
_atom_site_aniso_U_23
_atom_site_aniso_U_13
_atom_site_aniso_U_12
Br1 0.0409(3) 0.0511(4) 0.0259(3) 0.0060(2) -0.00809(19) 0.0035(2)
F1 0.0572(19) 0.0391(16) 0.0272(14) 0.0129(12) 0.0030(13) 0.0062(14)
O1 0.0312(18) 0.055(2) 0.0318(18) -0.0009(16) 0.0010(14) -0.0130(16)
N1 0.0295(18) 0.0222(17) 0.0205(17) -0.0008(13) -0.0004(14) 0.0001(14)
N2 0.0274(18) 0.0236(17) 0.0202(17) 0.0017(13) 0.0016(14) 0.0013(14)
C1 0.035(2) 0.026(2) 0.0202(19) -0.0023(16) -0.0014(17) 0.0062(18)
C2 0.048(3) 0.023(2) 0.023(2) 0.0044(17) 0.0044(19) 0.0026(19)
C3 0.043(3) 0.030(2) 0.030(2) 0.0046(19) 0.007(2) -0.007(2)
C4 0.033(2) 0.031(2) 0.026(2) -0.0007(17) 0.0000(18) -0.0041(19)
C5 0.031(2) 0.0212(19) 0.0211(19) -0.0007(15) 0.0021(16) -0.0002(16)
C6 0.035(2) 0.038(3) 0.026(2) 0.0042(19) 0.0058(19) 0.009(2)
C7 0.040(3) 0.037(3) 0.030(2) 0.007(2) 0.001(2) 0.015(2)
C8 0.049(3) 0.027(2) 0.022(2) 0.0045(17) 0.0007(19) 0.010(2)
C9 0.040(3) 0.027(2) 0.029(2) 0.0054(18) 0.005(2) 0.0017(19)
C10 0.029(2) 0.024(2) 0.026(2) 0.0019(17) 0.0008(17) -0.0005(17)
C14 0.038(3) 0.051(3) 0.031(3) -0.003(2) -0.008(2) -0.003(2)

loop_
_atom_type_symbol
_atom_type_description
_atom_type_scat_dispersion_real
_atom_type_scat_dispersion_imag
_atom_type_scat_source
C C 0.0033 0.0016 'International Tables Vol C Tables 4.2.6.8 and 6.1.1.4'
H H 0.0000 0.0000 'International Tables Vol C Tables 4.2.6.8 and 6.1.1.4'
N N 0.0061 0.0033 'International Tables Vol C Tables 4.2.6.8 and 6.1.1.4'
O O 0.0106 0.0060 'International Tables Vol C Tables 4.2.6.8 and 6.1.1.4'
F F 0.0171 0.0103 'International Tables Vol C Tables 4.2.6.8 and 6.1.1.4'
Br Br -0.2901 2.4595 'International Tables Vol C Tables 4.2.6.8 and 6.1.1.4'

loop_
_geom_angle_atom_site_label_1
_geom_angle_atom_site_label_2
_geom_angle_atom_site_label_3
_geom_angle
_geom_angle_site_symmetry_1
_geom_angle_site_symmetry_3
C4 O1 C14 116.3(4) . .
C1 N1 C5 119.2(4) . .
C5 N2 C10 115.0(3) . .
C5 N2 C6 113.8(3) . .
C10 N2 C6 112.2(4) . .
N1 C1 C2 123.5(4) . .
N1 C1 Br1 117.6(4) . .
C2 C1 Br1 118.8(3) . .
F1 C2 C1 118.6(4) . .
F1 C2 C3 122.2(4) . .
C1 C2 C3 119.2(4) . .
C2 C3 C4 117.4(4) . .
C2 C3 C11 119.3(5) . .
C4 C3 C11 123.2(5) . .
O1 C4 C5 122.8(4) . .
O1 C4 C3 118.0(4) . .
C5 C4 C3 119.1(4) . .
N1 C5 N2 118.1(4) . .
N1 C5 C4 120.8(4) . .
N2 C5 C4 121.1(4) . .
N2 C6 C7 110.3(4) . .
C6 C7 C8 110.8(4) . .
C9 C8 C7 109.1(4) . .
C8 C9 C10 111.1(4) . .
N2 C10 C9 110.6(4) . .
F2 C11 C3 110.8(6) . .
F2 C11 C13 104.9(7) . .
C3 C11 C13 108.9(7) . .
F2 C11 C12 102.0(6) . .
C3 C11 C12 115.4(6) . .
C13 C11 C12 114.1(7) . .
F3 C12 F5 112.1(6) . .
F3 C12 F4 111.6(6) . .
F5 C12 F4 105.5(6) . .
F3 C12 C11 112.1(6) . .
F5 C12 C11 106.9(6) . .
F4 C12 C11 108.4(6) . .
F7 C13 F8 105.0(8) . .
F7 C13 C11 110.8(8) . .
F8 C13 C11 120.2(9) . .
F7 C13 F6 97.6(7) . .
F8 C13 F6 104.4(9) . .
C11 C13 F6 116.2(7) . .

loop_
_geom_bond_atom_site_label_1
_geom_bond_atom_site_label_2
_geom_bond_distance
_geom_bond_site_symmetry_2
Br1 C1 1.897(5) .
F1 C2 1.348(5) .
O1 C4 1.357(6) .
O1 C14 1.451(6) .
N1 C1 1.325(6) .
N1 C5 1.341(6) .
N2 C5 1.402(5) .
N2 C10 1.474(6) .
N2 C6 1.482(6) .
C1 C2 1.376(7) .
C2 C3 1.391(7) .
C3 C4 1.411(7) .
C3 C11 1.518(9) .
C4 C5 1.410(6) .
C6 C7 1.526(6) .
C7 C8 1.535(7) .
C8 C9 1.520(7) .
C9 C10 1.530(6) .
F2 C11 1.378(9) .
F3 C12 1.251(8) .
F4 C12 1.351(8) .
F5 C12 1.342(9) .
F6 C13 1.622(13) .
F7 C13 1.313(10) .
F8 C13 1.317(12) .
C11 C13 1.521(13) .
C11 C12 1.611(10) .
